data_7106836
loop_
_publ_author_name
'Xue, Wei'
'Wang, Bao-Ying'
'Zhu, Jie'
'Zhang, Wei-Xiong'
'Zhang, Yue-Biao'
'Zhao, Hai-Xia'
'Chen, Xiao-Ming'

_publ_section_title
;
 A one-dimensional coordination polymer exhibiting simultaneous spin-crossover
 and semiconductor behaviour
;
_journal_coden_ASTM CHCOFS
_journal_issue 37
_journal_name_full
;
 Chemical Communications (Cambridge, United Kingdom)
;
_journal_page_first 10233
_journal_page_last 10235
_journal_paper_doi 10.1039/c1cc12852c
_journal_volume 47
_journal_year 2011
_chemical_formula_moiety 'C18 H12 Co N2 S2'
_chemical_formula_sum 'C18 H12 Co N2 S2'
_chemical_formula_weight 379.35
_chemical_name_common CoMQ
_space_group_IT_number 14
_symmetry_cell_setting monoclinic
_symmetry_space_group_name_Hall '-P 2ybc'
_symmetry_space_group_name_H-M 'P 1 21/c 1'
_atom_sites_solution_hydrogens geom
_atom_sites_solution_primary direct
_atom_sites_solution_secondary difmap
_audit_creation_method SHELXL-97
_cell_angle_alpha 90.00
_cell_angle_beta 92.2964(14)
_cell_angle_gamma 90.00
_cell_formula_units_Z 2
_cell_length_a 3.6947(3)
_cell_length_b 14.7215(13)
_cell_length_c 12.9900(12)
_cell_measurement_reflns_used 3539
_cell_measurement_temperature 192(2)
_cell_measurement_theta_max 26.0
_cell_measurement_theta_min 2.0
_cell_volume 705.98(11)
_computing_cell_refinement 'SAINT+ Ver. 6.22, Bruker AXS Inc., 2001.'
_computing_data_collection 'SMART Bruker AXS Inc., 1998.'
_computing_data_reduction 'SAINT+ Ver. 6.22, Bruker AXS Inc., 2001.'
_computing_molecular_graphics 'SHELXTL Ver. 6.12, (Sheldrick, 2000)'
_computing_publication_material 'SHELXTL Ver. 6.12, (Sheldrick, 2000)'
_computing_structure_refinement 'SHELXTL Ver. 6.12, (Sheldrick, 2000)'
_computing_structure_solution 'SHELXTL Ver. 6.12, (Sheldrick, 2000)'
_diffrn_ambient_temperature 192(2)
_diffrn_measured_fraction_theta_full 0.982
_diffrn_measured_fraction_theta_max 0.982
_diffrn_measurement_device_type 'CCD area detector'
_diffrn_measurement_method 'phi and omega scans'
_diffrn_radiation_monochromator graphite
_diffrn_radiation_source 'fine-focus sealed tube'
_diffrn_radiation_type MoK\a
_diffrn_radiation_wavelength 0.71073
_diffrn_reflns_av_R_equivalents 0.0139
_diffrn_reflns_av_sigmaI/netI 0.0147
_diffrn_reflns_limit_h_max 4
_diffrn_reflns_limit_h_min -3
_diffrn_reflns_limit_k_max 18
_diffrn_reflns_limit_k_min -11
_diffrn_reflns_limit_l_max 15
_diffrn_reflns_limit_l_min -16
_diffrn_reflns_number 3539
_diffrn_reflns_theta_full 25.98
_diffrn_reflns_theta_max 25.98
_diffrn_reflns_theta_min 2.09
_exptl_absorpt_coefficient_mu 1.509
_exptl_absorpt_correction_T_max 0.926
_exptl_absorpt_correction_T_min 0.913
_exptl_absorpt_correction_type multi-scan
_exptl_absorpt_process_details SADABS
_exptl_crystal_colour black
_exptl_crystal_density_diffrn 1.785
_exptl_crystal_density_method 'not measured'
_exptl_crystal_description needle-like
_exptl_crystal_F_000 386
_exptl_crystal_size_max 0.2
_exptl_crystal_size_mid 0.05
_exptl_crystal_size_min 0.05
_refine_diff_density_max 0.511
_refine_diff_density_min -0.254
_refine_diff_density_rms 0.068
_refine_ls_extinction_method none
_refine_ls_goodness_of_fit_ref 1.075
_refine_ls_hydrogen_treatment constr
_refine_ls_matrix_type full
_refine_ls_number_parameters 106
_refine_ls_number_reflns 1373
_refine_ls_number_restraints 0
_refine_ls_restrained_S_all 1.075
_refine_ls_R_factor_all 0.0277
_refine_ls_R_factor_gt 0.0271
_refine_ls_shift/su_max 0.001
_refine_ls_shift/su_mean 0.000
_refine_ls_structure_factor_coef Fsqd
_refine_ls_weighting_details 'calc w=1/[\s^2^(Fo^2^)+(0.0488P)^2^+0.3976P] where P=(Fo^2^+2Fc^2^)/3'
_refine_ls_weighting_scheme calc
_refine_ls_wR_factor_gt 0.0761
_refine_ls_wR_factor_ref 0.0767
_reflns_number_gt 1334
_reflns_number_total 1373
_reflns_threshold_expression >2sigma(I)
_cod_data_source_file c1cc12852c.txt
_cod_data_source_block 1@192K
_cod_original_sg_symbol_H-M 'P2(1)/c '
_cod_database_code 7106836

loop_
_symmetry_equiv_pos_as_xyz
'x, y, z'
'-x, y+1/2, -z+1/2'
'-x, -y, -z'
'x, -y-1/2, z-1/2'

loop_
_atom_site_label
_atom_site_type_symbol
_atom_site_fract_x
_atom_site_fract_y
_atom_site_fract_z
_atom_site_U_iso_or_equiv
_atom_site_adp_type
_atom_site_occupancy
_atom_site_symmetry_multiplicity
_atom_site_calc_flag
_atom_site_refinement_flags
_atom_site_disorder_assembly
_atom_site_disorder_group
Co1 Co 0.5000 0.5000 0.5000 0.02136(14) Uani 1 2 d S . .
S1 S 0.04387(12) 0.55782(3) 0.38531(3) 0.02403(15) Uani 1 1 d . . .
N1 N 0.4389(4) 0.38433(10) 0.41092(11) 0.0209(3) Uani 1 1 d . . .
C1 C 0.5815(5) 0.30454(13) 0.43661(15) 0.0246(4) Uani 1 1 d . . .
H1 H 0.6801 0.2973 0.5031 0.029 Uiso 1 1 calc R . .
C8 C 0.1027(5) 0.47731(13) 0.28843(14) 0.0218(4) Uani 1 1 d . . .
C6 C -0.0043(5) 0.42067(16) 0.11427(15) 0.0311(4) Uani 1 1 d . . .
H6 H -0.0943 0.4308 0.0474 0.037 Uiso 1 1 calc R . .
C4 C 0.3022(5) 0.32397(13) 0.23919(14) 0.0248(4) Uani 1 1 d . . .
C7 C -0.0367(5) 0.48896(14) 0.18857(16) 0.0272(4) Uani 1 1 d . . .
H7 H -0.1535 0.5430 0.1706 0.033 Uiso 1 1 calc R . .
C5 C 0.1565(5) 0.33962(14) 0.13823(15) 0.0298(4) Uani 1 1 d . . .
H5 H 0.1706 0.2946 0.0883 0.036 Uiso 1 1 calc R . .
C3 C 0.4608(5) 0.24066(13) 0.26991(16) 0.0281(4) Uani 1 1 d . . .
H3 H 0.4761 0.1931 0.2231 0.034 Uiso 1 1 calc R . .
C9 C 0.2847(4) 0.39433(12) 0.31313(13) 0.0208(4) Uani 1 1 d . . .
C2 C 0.5918(5) 0.23041(13) 0.36915(16) 0.0287(4) Uani 1 1 d . . .
H2 H 0.6865 0.1750 0.3916 0.034 Uiso 1 1 calc R . .

loop_
_atom_site_aniso_label
_atom_site_aniso_U_11
_atom_site_aniso_U_22
_atom_site_aniso_U_33
_atom_site_aniso_U_23
_atom_site_aniso_U_13
_atom_site_aniso_U_12
Co1 0.0254(2) 0.0165(2) 0.0217(2) -0.00248(11) -0.00598(15) 0.00235(12)
S1 0.0264(3) 0.0195(2) 0.0261(3) -0.00038(16) -0.00019(18) 0.00103(16)
N1 0.0193(7) 0.0203(7) 0.0230(7) 0.0018(6) 0.0013(6) -0.0006(6)
C1 0.0223(8) 0.0218(9) 0.0295(9) 0.0034(7) 0.0005(7) -0.0010(7)
C8 0.0194(8) 0.0235(8) 0.0226(9) 0.0015(7) 0.0024(6) -0.0017(7)
C6 0.0257(9) 0.0447(12) 0.0227(9) 0.0021(8) -0.0009(7) -0.0089(8)
C4 0.0188(8) 0.0274(9) 0.0285(9) -0.0044(8) 0.0044(7) -0.0060(7)
C7 0.0226(9) 0.0309(10) 0.0280(10) 0.0066(8) -0.0004(8) -0.0022(7)
C5 0.0266(9) 0.0370(11) 0.0260(9) -0.0085(8) 0.0036(7) -0.0089(8)
C3 0.0246(9) 0.0227(9) 0.0374(10) -0.0084(8) 0.0068(8) -0.0037(7)
C9 0.0180(7) 0.0220(8) 0.0226(8) 0.0000(7) 0.0024(6) -0.0034(6)
C2 0.0255(9) 0.0184(9) 0.0424(11) 0.0004(8) 0.0034(8) 0.0007(7)

loop_
_atom_type_symbol
_atom_type_description
_atom_type_scat_dispersion_real
_atom_type_scat_dispersion_imag
_atom_type_scat_source
Co Co 0.3494 0.9721 'International Tables Vol C Tables 4.2.6.8 and 6.1.1.4'
C C 0.0033 0.0016 'International Tables Vol C Tables 4.2.6.8 and 6.1.1.4'
H H 0.0000 0.0000 'International Tables Vol C Tables 4.2.6.8 and 6.1.1.4'
N N 0.0061 0.0033 'International Tables Vol C Tables 4.2.6.8 and 6.1.1.4'
S S 0.1246 0.1234 'International Tables Vol C Tables 4.2.6.8 and 6.1.1.4'

loop_
_geom_angle_atom_site_label_1
_geom_angle_atom_site_label_2
_geom_angle_atom_site_label_3
_geom_angle
_geom_angle_site_symmetry_1
_geom_angle_site_symmetry_3
_geom_angle_publ_flag
N1 Co1 N1 180.000(1) . 3_666 ?
N1 Co1 S1 96.62(4) . 3_666 ?
N1 Co1 S1 83.38(4) 3_666 3_666 ?
N1 Co1 S1 83.38(4) . . ?
N1 Co1 S1 96.62(4) 3_666 . ?
S1 Co1 S1 180.0 3_666 . ?
N1 Co1 S1 88.97(4) . 3_566 ?
N1 Co1 S1 91.03(4) 3_666 3_566 ?
S1 Co1 S1 93.817(16) 3_666 3_566 ?
S1 Co1 S1 86.183(16) . 3_566 ?
N1 Co1 S1 91.03(4) . 1_655 ?
N1 Co1 S1 88.97(4) 3_666 1_655 ?
S1 Co1 S1 86.183(16) 3_666 1_655 ?
S1 Co1 S1 93.817(16) . 1_655 ?
S1 Co1 S1 180.0 3_566 1_655 ?
C8 S1 Co1 95.94(6) . . ?
C8 S1 Co1 107.55(6) . 1_455 ?
Co1 S1 Co1 93.817(16) . 1_455 ?
C1 N1 C9 118.17(16) . . ?
C1 N1 Co1 123.81(12) . . ?
C9 N1 Co1 117.37(11) . . ?
N1 C1 C2 123.62(17) . . ?
C7 C8 C9 118.09(17) . . ?
C7 C8 S1 122.48(15) . . ?
C9 C8 S1 119.36(14) . . ?
C5 C6 C7 121.25(18) . . ?
C3 C4 C9 118.30(17) . . ?
C3 C4 C5 122.80(18) . . ?
C9 C4 C5 118.90(18) . . ?
C8 C7 C6 121.10(19) . . ?
C6 C5 C4 119.98(18) . . ?
C2 C3 C4 119.35(17) . . ?
N1 C9 C4 121.23(16) . . ?
N1 C9 C8 118.21(16) . . ?
C4 C9 C8 120.55(16) . . ?
C3 C2 C1 119.11(18) . . ?

loop_
_geom_bond_atom_site_label_1
_geom_bond_atom_site_label_2
_geom_bond_distance
_geom_bond_site_symmetry_2
_geom_bond_publ_flag
Co1 N1 2.0661(15) . ?
Co1 N1 2.0661(15) 3_666 ?
Co1 S1 2.3629(5) 3_666 ?
Co1 S1 2.3629(5) . ?
Co1 S1 2.6874(5) 3_566 ?
Co1 S1 2.6874(5) 1_655 ?
S1 C8 1.7486(19) . ?
S1 Co1 2.6874(5) 1_455 ?
N1 C1 1.325(2) . ?
N1 C9 1.379(2) . ?
C1 C2 1.401(3) . ?
C8 C7 1.387(3) . ?
C8 C9 1.425(3) . ?
C6 C5 1.363(3) . ?
C6 C7 1.402(3) . ?
C4 C3 1.410(3) . ?
C4 C9 1.416(3) . ?
C4 C5 1.416(3) . ?
C3 C2 1.367(3) . ?
